data_7105890
loop_
_publ_author_name
'Tae-Hong Park'
'Katie A. Cychosz'
'Antek G. Wong-Foy'
'Anne Dailly'
'Adam J. Matzger'

_publ_section_title
;
 Gas and Liquid Phase Adsorption in Isostructural
 Cu3[biaryltricarboxylate]2 Microporous Coordination Polymers
;
_journal_name_full Chem.Commun.
_journal_page_first 1452
_journal_paper_doi 10.1039/c0cc03482g
_journal_volume 47
_journal_year 2011
_chemical_formula_moiety 'C28 H16 Cu3 N2 O14'
_chemical_formula_sum 'C28 H16 Cu3 N2 O14'
_chemical_formula_weight 795.07
_chemical_name_common UMCM-150N1
_chemical_name_systematic
;
?
;
_space_group_IT_number 194
_symmetry_cell_setting hexagonal
_symmetry_Int_Tables_number 194
_symmetry_space_group_name_Hall '-P 6c 2c'
_symmetry_space_group_name_H-M 'P 63/m m c'
_atom_sites_solution_hydrogens geom
_atom_sites_solution_primary direct
_atom_sites_solution_secondary difmap
_audit_creation_method SHELXL-97
_cell_angle_alpha 90.00
_cell_angle_beta 90.00
_cell_angle_gamma 120.00
_cell_formula_units_Z 6
_cell_length_a 18.2056(3)
_cell_length_b 18.2056(3)
_cell_length_c 40.6655(7)
_cell_measurement_reflns_used 30394
_cell_measurement_temperature 95(2)
_cell_measurement_theta_max 66.57
_cell_measurement_theta_min 6.53
_cell_volume 11672.6(3)
_computing_cell_refinement FS-Process
_computing_data_collection 'CrystalClear (Version 4.0)'
_computing_data_reduction 'CrystalClear (Version 4.0) '
_computing_molecular_graphics 'CrystalStructure (Version 4.0)'
_computing_structure_refinement 'SHELXL-97 (Sheldrick, 1997)'
_computing_structure_solution 'SHELXS-97 (Sheldrick, 1990)'
_diffrn_ambient_temperature 95(2)
_diffrn_detector_area_resol_mean 10.000
_diffrn_measured_fraction_theta_full 0.991
_diffrn_measured_fraction_theta_max 0.991
_diffrn_measurement_device_type 'Rigaku R-AXIS RAPID imaging plate'
_diffrn_measurement_method \w
_diffrn_radiation_monochromator graphite
_diffrn_radiation_source 'fine-focus sealed tube'
_diffrn_radiation_type CuK\a
_diffrn_radiation_wavelength 1.54187
_diffrn_reflns_av_R_equivalents 0.0486
_diffrn_reflns_av_sigmaI/netI 0.0308
_diffrn_reflns_limit_h_max 20
_diffrn_reflns_limit_h_min -11
_diffrn_reflns_limit_k_max 16
_diffrn_reflns_limit_k_min -21
_diffrn_reflns_limit_l_max 47
_diffrn_reflns_limit_l_min -48
_diffrn_reflns_number 47715
_diffrn_reflns_theta_full 66.60
_diffrn_reflns_theta_max 66.60
_diffrn_reflns_theta_min 6.53
_exptl_absorpt_coefficient_mu 1.210
_exptl_absorpt_correction_T_max 0.9646
_exptl_absorpt_correction_T_min 0.8394
_exptl_absorpt_correction_type multi-scan
_exptl_absorpt_process_details
;

Higashi, T. (1995). Program for Absorption Correction.
Rigaku Corporation, Tokyo, Japan.

;
_exptl_crystal_colour blue
_exptl_crystal_density_diffrn 0.679
_exptl_crystal_density_method 'not measured'
_exptl_crystal_description 'hexagonal plates'
_exptl_crystal_F_000 2382
_exptl_crystal_size_max 0.15
_exptl_crystal_size_mid 0.11
_exptl_crystal_size_min 0.03
_platon_squeeze_details
;
;
_refine_diff_density_max 0.587
_refine_diff_density_min -0.621
_refine_diff_density_rms 0.080
_refine_ls_extinction_method none
_refine_ls_goodness_of_fit_ref 1.101
_refine_ls_hydrogen_treatment riding
_refine_ls_matrix_type full
_refine_ls_number_parameters 126
_refine_ls_number_reflns 3824
_refine_ls_number_restraints 0
_refine_ls_restrained_S_all 1.101
_refine_ls_R_factor_all 0.0743
_refine_ls_R_factor_gt 0.0615
_refine_ls_shift/su_max 0.000
_refine_ls_shift/su_mean 0.000
_refine_ls_structure_factor_coef Fsqd
_refine_ls_weighting_details 'calc w=1/[\s^2^(Fo^2^)+(0.1324P)^2^+4.9535P] where P=(Fo^2^+2Fc^2^)/3'
_refine_ls_weighting_scheme calc
_refine_ls_wR_factor_gt 0.2020
_refine_ls_wR_factor_ref 0.2108
_reflns_number_gt 3073
_reflns_number_total 3824
_reflns_threshold_expression >2sigma(I)
_cod_data_source_file C0CC03482G.TXT
_cod_data_source_block UMCM-150N1
_cod_original_cell_volume 11672.6(4)
_cod_database_code 7105890

loop_
_symmetry_equiv_pos_as_xyz
'x, y, z'
'x-y, x, z+1/2'
'-y, x-y, z'
'-x, -y, z+1/2'
'-x+y, -x, z'
'y, -x+y, z+1/2'
'-x+y, y, z'
'y, x, z+1/2'
'x, x-y, z'
'x-y, -y, z+1/2'
'-y, -x, z'
'-x, -x+y, z+1/2'
'-x, -y, -z'
'-x+y, -x, -z-1/2'
'y, -x+y, -z'
'x, y, -z-1/2'
'x-y, x, -z'
'-y, x-y, -z-1/2'
'x-y, -y, -z'
'-y, -x, -z-1/2'
'-x, -x+y, -z'
'-x+y, y, -z-1/2'
'y, x, -z'
'x, x-y, -z-1/2'

loop_
_atom_site_label
_atom_site_type_symbol
_atom_site_fract_x
_atom_site_fract_y
_atom_site_fract_z
_atom_site_U_iso_or_equiv
_atom_site_adp_type
_atom_site_occupancy
_atom_site_symmetry_multiplicity
_atom_site_calc_flag
_atom_site_refinement_flags
_atom_site_disorder_assembly
_atom_site_disorder_group
Cu1 Cu 0.525145(18) 0.474855(18) 0.474603(14) 0.0303(3) Uani 1 2 d S . .
Cu2 Cu 0.05828(3) 0.11655(7) 0.7500 0.0426(3) Uani 1 4 d S . .
O1 O 0.57229(16) 0.42771(16) 0.43457(11) 0.0917(16) Uani 1 2 d S . .
O2 O 0.48013(14) 0.37055(14) 0.50014(5) 0.0443(6) Uani 1 1 d . . .
O3 O 0.41307(14) 0.43561(15) 0.45620(5) 0.0425(6) Uani 1 1 d . . .
O4 O 0.1339(3) 0.1251(2) 0.71712(10) 0.1246(17) Uani 1 1 d . A .
C1 C 0.4469(2) 0.3596(2) 0.52825(8) 0.0379(8) Uani 1 1 d . . .
C2 C 0.4204(2) 0.2760(2) 0.54425(7) 0.0381(8) Uani 1 1 d . . .
C3 C 0.3773(2) 0.2550(2) 0.57387(8) 0.0445(8) Uani 1 1 d . . .
H3 H 0.3620(19) 0.298(2) 0.5834(7) 0.037(8) Uiso 1 1 d . . .
C4 C 0.4406(3) 0.22028(16) 0.52912(11) 0.0397(11) Uani 1 2 d S . .
C5 C 0.3545(3) 0.17725(16) 0.58883(11) 0.0462(12) Uani 1 2 d S . .
C6 C 0.3071(3) 0.15354(17) 0.62053(12) 0.0492(13) Uani 1 2 d S . .
C7 C 0.2854(4) 0.2048(3) 0.63438(11) 0.111(2) Uani 0.50 1 d P A 1
H7 H 0.3033 0.2590 0.6251 0.133 Uiso 0.50 1 calc PR A 1
N1 N 0.2854(4) 0.2048(3) 0.63438(11) 0.111(2) Uani 0.50 1 d P A 2
C8 C 0.2371(4) 0.1801(4) 0.66212(13) 0.111(2) Uani 1 1 d . . .
H8 H 0.2215 0.2179 0.6717 0.133 Uiso 1 1 calc R A 1
C9 C 0.2111(3) 0.10553(17) 0.67632(11) 0.0473(12) Uani 1 2 d S . .
C10 C 0.1545(3) 0.07727(17) 0.70560(11) 0.0465(12) Uani 1 2 d S . .
H4 H 0.466(3) 0.2331(13) 0.5098(11) 0.030(12) Uiso 1 2 d S . .

loop_
_atom_site_aniso_label
_atom_site_aniso_U_11
_atom_site_aniso_U_22
_atom_site_aniso_U_33
_atom_site_aniso_U_23
_atom_site_aniso_U_13
_atom_site_aniso_U_12
Cu1 0.0355(4) 0.0355(4) 0.0243(4) -0.00225(12) 0.00225(12) 0.0211(3)
Cu2 0.0464(5) 0.0629(7) 0.0240(5) 0.000 0.000 0.0314(4)
O1 0.097(2) 0.097(2) 0.082(3) -0.0327(14) 0.0327(14) 0.049(3)
O2 0.0594(15) 0.0405(13) 0.0373(12) 0.0048(10) 0.0111(11) 0.0281(12)
O3 0.0389(13) 0.0532(15) 0.0385(12) -0.0093(10) -0.0026(10) 0.0252(12)
O4 0.186(4) 0.116(3) 0.122(3) 0.071(2) 0.119(3) 0.113(3)
C1 0.0402(19) 0.0402(19) 0.0340(16) 0.0041(14) 0.0019(13) 0.0206(16)
C2 0.0446(19) 0.0387(18) 0.0331(16) 0.0026(14) 0.0044(14) 0.0224(16)
C3 0.051(2) 0.045(2) 0.0422(18) 0.0048(16) 0.0104(16) 0.0279(18)
C4 0.046(3) 0.042(2) 0.033(2) 0.0031(10) 0.006(2) 0.0228(15)
C5 0.053(3) 0.049(2) 0.038(2) 0.0077(11) 0.015(2) 0.0265(15)
C6 0.057(3) 0.053(2) 0.039(3) 0.0079(12) 0.016(2) 0.0284(16)
C7 0.179(5) 0.096(3) 0.097(3) 0.061(3) 0.100(4) 0.099(4)
N1 0.179(5) 0.096(3) 0.097(3) 0.061(3) 0.100(4) 0.099(4)
C8 0.187(6) 0.103(4) 0.091(4) 0.053(3) 0.091(4) 0.109(5)
C9 0.057(3) 0.053(2) 0.034(2) 0.0066(11) 0.013(2) 0.0284(16)
C10 0.047(3) 0.059(2) 0.029(2) 0.0018(11) 0.004(2) 0.0234(15)

loop_
_atom_type_symbol
_atom_type_description
_atom_type_scat_dispersion_real
_atom_type_scat_dispersion_imag
_atom_type_scat_source
C C 0.0181 0.0091 'International Tables Vol C Tables 4.2.6.8 and 6.1.1.4'
H H 0.0000 0.0000 'International Tables Vol C Tables 4.2.6.8 and 6.1.1.4'
N N 0.0311 0.0180 'International Tables Vol C Tables 4.2.6.8 and 6.1.1.4'
O O 0.0492 0.0322 'International Tables Vol C Tables 4.2.6.8 and 6.1.1.4'
Cu Cu -1.9646 0.5888 'International Tables Vol C Tables 4.2.6.8 and 6.1.1.4'

loop_
_geom_angle_atom_site_label_1
_geom_angle_atom_site_label_2
_geom_angle_atom_site_label_3
_geom_angle
_geom_angle_site_symmetry_1
_geom_angle_site_symmetry_3
_geom_angle_publ_flag
O3 Cu1 O3 90.28(14) . 11_665 ?
O3 Cu1 O2 169.37(10) . 11_665 ?
O3 Cu1 O2 89.67(10) 11_665 11_665 ?
O3 Cu1 O2 89.67(10) . . ?
O3 Cu1 O2 169.37(10) 11_665 . ?
O2 Cu1 O2 88.42(14) 11_665 . ?
O3 Cu1 O1 96.55(12) . . ?
O3 Cu1 O1 96.55(12) 11_665 . ?
O2 Cu1 O1 94.02(12) 11_665 . ?
O2 Cu1 O1 94.01(12) . . ?
O3 Cu1 Cu1 86.88(7) . 13_666 ?
O3 Cu1 Cu1 86.88(7) 11_665 13_666 ?
O2 Cu1 Cu1 82.50(7) 11_665 13_666 ?
O2 Cu1 Cu1 82.51(7) . 13_666 ?
O1 Cu1 Cu1 175.12(15) . 13_666 ?
O4 Cu2 O4 88.1(3) 16_557 22_557 ?
O4 Cu2 O4 91.3(3) 16_557 . ?
O4 Cu2 O4 171.8(2) 22_557 . ?
O4 Cu2 O4 171.8(2) 16_557 7 ?
O4 Cu2 O4 91.3(3) 22_557 7 ?
O4 Cu2 O4 88.1(3) . 7 ?
C1 O2 Cu1 124.8(2) . . ?
C1 O3 Cu1 120.1(2) 23_556 . ?
C10 O4 Cu2 134.7(3) . . ?
O3 C1 O2 125.6(3) 23_556 . ?
O3 C1 C2 118.2(3) 23_556 . ?
O2 C1 C2 116.1(3) . . ?
C3 C2 C4 120.5(3) . . ?
C3 C2 C1 120.6(3) . . ?
C4 C2 C1 118.9(3) . . ?
C2 C3 C5 119.8(3) . . ?
C2 C3 H3 116.6(17) . . ?
C5 C3 H3 123.5(17) . . ?
C2 C4 C2 119.9(4) 9 . ?
C2 C4 H4 120.0(2) 9 . ?
C2 C4 H4 120.0(2) . . ?
C3 C5 C3 119.4(4) 9 . ?
C3 C5 C6 120.3(2) 9 . ?
C3 C5 C6 120.3(2) . . ?
N1 C6 C7 0.0(4) 9 9 ?
N1 C6 C7 119.5(5) 9 . ?
C7 C6 C7 119.5(5) 9 . ?
N1 C6 C5 120.2(3) 9 . ?
C7 C6 C5 120.2(3) 9 . ?
C7 C6 C5 120.2(3) . . ?
C6 C7 C8 119.8(4) . . ?
C6 C7 H7 120.1 . . ?
C8 C7 H7 120.1 . . ?
C9 C8 C7 122.7(5) . . ?
C9 C8 H8 118.6 . . ?
C7 C8 H8 118.6 . . ?
C8 C9 C8 115.3(5) 9 . ?
C8 C9 C10 122.3(3) 9 . ?
C8 C9 C10 122.3(3) . . ?
O4 C10 O4 123.3(5) 9 . ?
O4 C10 C9 118.3(3) 9 . ?
O4 C10 C9 118.3(3) . . ?

loop_
_geom_bond_atom_site_label_1
_geom_bond_atom_site_label_2
_geom_bond_distance
_geom_bond_site_symmetry_2
_geom_bond_publ_flag
Cu1 O3 1.943(2) . ?
Cu1 O3 1.943(2) 11_665 ?
Cu1 O2 1.949(2) 11_665 ?
Cu1 O2 1.949(2) . ?
Cu1 O1 2.205(4) . ?
Cu1 Cu1 2.6041(11) 13_666 ?
Cu2 O4 1.869(3) 16_557 ?
Cu2 O4 1.870(3) 22_557 ?
Cu2 O4 1.870(3) . ?
Cu2 O4 1.870(3) 7 ?
O2 C1 1.262(4) . ?
O3 C1 1.261(4) 23_556 ?
O4 C10 1.202(4) . ?
C1 O3 1.261(4) 23_556 ?
C1 C2 1.496(4) . ?
C2 C3 1.383(4) . ?
C2 C4 1.383(4) . ?
C3 C5 1.400(4) . ?
C3 H3 1.03(3) . ?
C4 C2 1.383(4) 9 ?
C4 H4 0.88(4) . ?
C5 C3 1.400(4) 9 ?
C5 C6 1.490(6) . ?
C6 N1 1.307(5) 9 ?
C6 C7 1.307(5) 9 ?
C6 C7 1.308(5) . ?
C7 C8 1.361(5) . ?
C7 H7 0.9500 . ?
C8 C9 1.325(5) . ?
C8 H8 0.9500 . ?
C9 C8 1.325(5) 9 ?
C9 C10 1.487(6) . ?
C10 O4 1.201(4) 9 ?

loop_
_platon_squeeze_void_nr
_platon_squeeze_void_average_x
_platon_squeeze_void_average_y
_platon_squeeze_void_average_z
_platon_squeeze_void_volume
_platon_squeeze_void_count_electrons
_platon_squeeze_void_content
1 -0.036 -0.022 -0.001 8431 953 ' '
